data_7201046
loop_
_publ_author_name
'Xu, Guang-Juan'
'Zhao, Ya-Hui'
'Shao, Kui-Zhan'
'Lan, Ya-Qian'
'Wang, Xin-Long'
'Su, Zhong-Min'
'Yan, Li-Kai'

_publ_section_title
;
 Three novel 3D (3,8)-connected metal--organic frameworks constructed
 from flexible-rigid mixed ligands
;
_journal_issue 9
_journal_name_full CrystEngComm
_journal_page_first 1842
_journal_paper_doi 10.1039/b904000e
_journal_volume 11
_journal_year 2009
_chemical_formula_moiety 'C46 H40 Cd2 N4 O15'
_chemical_formula_sum 'C46 H40 Cd2 N4 O15'
_chemical_formula_weight 1113.62
_chemical_name_systematic
;
?
;
_space_group_IT_number 2
_symmetry_cell_setting triclinic
_symmetry_space_group_name_Hall '-P 1'
_symmetry_space_group_name_H-M 'P -1'
_atom_sites_solution_hydrogens geom
_atom_sites_solution_primary direct
_atom_sites_solution_secondary difmap
_audit_creation_method SHELXL-97
_cell_angle_alpha 112.591(3)
_cell_angle_beta 107.961(3)
_cell_angle_gamma 101.658(3)
_cell_formula_units_Z 1
_cell_length_a 10.400(2)
_cell_length_b 11.480(2)
_cell_length_c 12.407(2)
_cell_measurement_reflns_used 'total reflection'
_cell_measurement_temperature 293(2)
_cell_measurement_theta_max 26.04
_cell_measurement_theta_min 1.33
_cell_volume 1211.3(4)
_computing_cell_refinement 'Bruker SMART'
_computing_data_collection 'Bruker SMART'
_computing_data_reduction 'Bruker SMART'
_computing_molecular_graphics 'Bruker SHELXTL'
_computing_publication_material 'Bruker SHELXTL'
_computing_structure_refinement 'SHELXL-97 (Sheldrick, 1997)'
_computing_structure_solution 'SHELXS-97 (Sheldrick, 1990)'
_diffrn_ambient_temperature 293(2)
_diffrn_measured_fraction_theta_full 0.983
_diffrn_measured_fraction_theta_max 0.983
_diffrn_measurement_device_type 'Bruker SMART APEX II CCD area-detector'
_diffrn_measurement_method '\f and \w scans'
_diffrn_radiation_monochromator graphite
_diffrn_radiation_source 'fine-focus sealed tube'
_diffrn_radiation_type MoK\a
_diffrn_radiation_wavelength 0.71069
_diffrn_reflns_av_R_equivalents 0.0391
_diffrn_reflns_av_sigmaI/netI 0.0919
_diffrn_reflns_limit_h_max 12
_diffrn_reflns_limit_h_min -12
_diffrn_reflns_limit_k_max 13
_diffrn_reflns_limit_k_min -12
_diffrn_reflns_limit_l_max 14
_diffrn_reflns_limit_l_min -13
_diffrn_reflns_number 6138
_diffrn_reflns_theta_full 25.00
_diffrn_reflns_theta_max 25.00
_diffrn_reflns_theta_min 1.97
_diffrn_standards_interval_time 0
_diffrn_standards_number 0
_exptl_absorpt_coefficient_mu 0.948
_exptl_absorpt_correction_T_max 0.8331
_exptl_absorpt_correction_T_min 0.7975
_exptl_absorpt_correction_type multi-scan
_exptl_absorpt_process_details 'SADABS (Sheldrick, 1996)'
_exptl_crystal_colour colorless
_exptl_crystal_density_diffrn 1.527
_exptl_crystal_density_method 'not measured'
_exptl_crystal_description block
_exptl_crystal_F_000 560
_exptl_crystal_size_max 0.25
_exptl_crystal_size_mid 0.23
_exptl_crystal_size_min 0.20
_refine_diff_density_max 1.315
_refine_diff_density_min -0.991
_refine_diff_density_rms 0.132
_refine_ls_extinction_method none
_refine_ls_goodness_of_fit_ref 0.992
_refine_ls_hydrogen_treatment constr
_refine_ls_matrix_type full
_refine_ls_number_parameters 316
_refine_ls_number_reflns 4197
_refine_ls_number_restraints 0
_refine_ls_restrained_S_all 0.992
_refine_ls_R_factor_all 0.1048
_refine_ls_R_factor_gt 0.0647
_refine_ls_shift/su_max 0.000
_refine_ls_shift/su_mean 0.000
_refine_ls_structure_factor_coef Fsqd
_refine_ls_weighting_details 'calc w=1/[\s^2^(Fo^2^)+(0.1008P)^2^+0.0000P] where P=(Fo^2^+2Fc^2^)/3'
_refine_ls_weighting_scheme calc
_refine_ls_wR_factor_gt 0.1529
_refine_ls_wR_factor_ref 0.1820
_reflns_number_gt 2763
_reflns_number_total 4197
_reflns_threshold_expression >2sigma(I)
_cod_data_source_file b904000e.txt
_cod_data_source_block complex-2
_cod_original_sg_symbol_H-M p-1
_cod_database_code 7201046

loop_
_symmetry_equiv_pos_as_xyz
'x, y, z'
'-x, -y, -z'

loop_
_atom_site_label
_atom_site_type_symbol
_atom_site_fract_x
_atom_site_fract_y
_atom_site_fract_z
_atom_site_U_iso_or_equiv
_atom_site_adp_type
_atom_site_occupancy
_atom_site_symmetry_multiplicity
_atom_site_calc_flag
_atom_site_refinement_flags
_atom_site_disorder_assembly
_atom_site_disorder_group
Cd1 Cd -0.06363(7) 0.30162(6) 0.42988(6) 0.0458(3) Uani 1 1 d . . .
C1 C 0.9288(10) 0.4290(10) 1.2813(9) 0.051(2) Uani 1 1 d . . .
C2 C 0.9209(9) 0.4921(8) 1.1947(8) 0.0456(19) Uani 1 1 d . . .
C3 C 0.7939(10) 0.4442(9) 1.0870(8) 0.054(2) Uani 1 1 d . . .
H3 H 0.7157 0.3713 1.0670 0.065 Uiso 1 1 calc R . .
C4 C 0.7811(9) 0.5046(9) 1.0066(8) 0.049(2) Uani 1 1 d . . .
C5 C 0.8991(10) 0.6108(8) 1.0351(8) 0.048(2) Uani 1 1 d . . .
C6 C 1.0262(11) 0.6578(9) 1.1429(8) 0.055(2) Uani 1 1 d . . .
H6 H 1.1054 0.7290 1.1617 0.066 Uiso 1 1 calc R . .
C7 C 1.0380(10) 0.6002(8) 1.2242(8) 0.051(2) Uani 1 1 d . . .
H7 H 1.1237 0.6341 1.2978 0.061 Uiso 1 1 calc R . .
C8 C 0.5358(11) 0.3581(11) 0.8690(11) 0.082(3) Uani 1 1 d . . .
H8A H 0.5172 0.3757 0.9446 0.098 Uiso 1 1 calc R . .
H8B H 0.5536 0.2740 0.8415 0.098 Uiso 1 1 calc R . .
C9 C 0.4047(10) 0.3460(10) 0.7610(9) 0.061(2) Uani 1 1 d . . .
C10 C 0.2758(11) 0.2433(10) 0.7099(10) 0.073(3) Uani 1 1 d . . .
H10 H 0.2700 0.1787 0.7378 0.088 Uiso 1 1 calc R . .
C11 C 0.1556(11) 0.2345(9) 0.6186(10) 0.067(3) Uani 1 1 d . . .
H11 H 0.0689 0.1634 0.5854 0.081 Uiso 1 1 calc R . .
C12 C 0.2823(10) 0.4233(10) 0.6232(9) 0.059(2) Uani 1 1 d . . .
H12 H 0.2857 0.4866 0.5938 0.071 Uiso 1 1 calc R . .
C13 C 0.4092(10) 0.4378(10) 0.7163(9) 0.062(2) Uani 1 1 d . . .
H13 H 0.4956 0.5086 0.7476 0.074 Uiso 1 1 calc R . .
C14 C 0.9858(12) 0.7805(9) 0.9802(9) 0.065(3) Uani 1 1 d . . .
H14A H 0.9690 0.7914 0.9039 0.077 Uiso 1 1 calc R . .
H14B H 1.0812 0.7751 1.0100 0.077 Uiso 1 1 calc R . .
C15 C 0.9827(10) 0.9022(8) 1.0838(8) 0.050(2) Uani 1 1 d . . .
C16 C 0.8497(11) 0.9078(9) 1.0793(9) 0.064(2) Uani 1 1 d . . .
H16 H 0.7641 0.8374 1.0138 0.076 Uiso 1 1 calc R . .
C17 C 0.8459(10) 1.0194(10) 1.1732(9) 0.062(2) Uani 1 1 d . . .
H17 H 0.7560 1.0233 1.1685 0.074 Uiso 1 1 calc R . .
C18 C 1.0947(11) 1.1154(10) 1.2730(9) 0.059(2) Uani 1 1 d . . .
H18 H 1.1795 1.1866 1.3390 0.070 Uiso 1 1 calc R . .
C19 C 1.1064(10) 1.0078(10) 1.1822(10) 0.060(2) Uani 1 1 d . . .
H19 H 1.1972 1.0066 1.1875 0.072 Uiso 1 1 calc R . .
C20 C -0.2896(12) 0.1511(11) 0.4499(10) 0.070(3) Uani 1 1 d . . .
C21 C -0.4005(10) 0.0731(10) 0.4747(10) 0.063(2) Uani 1 1 d . . .
C22 C -0.3709(12) -0.0137(13) 0.5182(12) 0.090(4) Uani 1 1 d . . .
H22 H -0.2811 -0.0229 0.5337 0.109 Uiso 1 1 calc R . .
C23 C -0.4717(13) -0.0901(12) 0.5404(12) 0.091(4) Uani 1 1 d . . .
H23 H -0.4509 -0.1531 0.5657 0.110 Uiso 1 1 calc R . .
N1 N 0.1574(8) 0.3247(7) 0.5745(7) 0.0524(17) Uani 1 1 d . . .
N2 N 0.9666(8) 1.1230(7) 1.2714(7) 0.0493(17) Uani 1 1 d . . .
O1 O 0.8265(7) 0.3244(7) 1.2457(6) 0.0660(17) Uani 1 1 d . . .
O2 O 1.0377(7) 0.4862(6) 1.3900(6) 0.0583(15) Uani 1 1 d . . .
O3 O 0.6597(7) 0.4667(7) 0.8997(6) 0.0701(18) Uani 1 1 d . . .
O4 O 0.8788(7) 0.6574(6) 0.9470(5) 0.0583(16) Uani 1 1 d . . .
O5 O -0.1750(9) 0.1293(8) 0.4647(8) 0.093(2) Uani 1 1 d . . .
O6 O -0.3089(9) 0.2404(9) 0.4198(9) 0.101(3) Uani 1 1 d . . .
O1W O 0.6972(17) 0.533(2) 0.6558(16) 0.101(5) Uani 0.50 1 d P . .
O2W O 0.526(2) 0.1702(19) 0.089(3) 0.225(17) Uani 0.50 1 d P . .
O3W O 0.571(2) 0.744(3) 0.724(3) 0.219(16) Uani 0.50 1 d P . .

loop_
_atom_site_aniso_label
_atom_site_aniso_U_11
_atom_site_aniso_U_22
_atom_site_aniso_U_33
_atom_site_aniso_U_23
_atom_site_aniso_U_13
_atom_site_aniso_U_12
Cd1 0.0487(4) 0.0508(4) 0.0491(4) 0.0345(3) 0.0205(3) 0.0183(3)
C1 0.059(6) 0.065(6) 0.051(5) 0.034(5) 0.033(5) 0.039(5)
C2 0.058(5) 0.051(5) 0.042(5) 0.030(4) 0.024(4) 0.026(4)
C3 0.061(6) 0.065(6) 0.058(6) 0.041(5) 0.034(5) 0.028(5)
C4 0.056(5) 0.059(5) 0.044(5) 0.038(4) 0.019(4) 0.022(4)
C5 0.071(6) 0.049(5) 0.041(5) 0.026(4) 0.030(5) 0.035(5)
C6 0.070(6) 0.049(5) 0.054(5) 0.030(5) 0.029(5) 0.021(5)
C7 0.053(5) 0.046(5) 0.047(5) 0.022(4) 0.017(4) 0.015(4)
C8 0.066(7) 0.081(7) 0.090(8) 0.057(7) 0.007(6) 0.019(6)
C9 0.060(6) 0.063(6) 0.068(6) 0.042(5) 0.022(5) 0.025(5)
C10 0.073(7) 0.062(6) 0.078(7) 0.046(6) 0.012(6) 0.020(5)
C11 0.063(6) 0.050(6) 0.075(7) 0.036(5) 0.006(5) 0.017(5)
C12 0.060(6) 0.073(6) 0.063(6) 0.046(5) 0.029(5) 0.032(5)
C13 0.058(6) 0.073(6) 0.067(6) 0.046(6) 0.025(5) 0.023(5)
C14 0.098(8) 0.060(6) 0.058(6) 0.038(5) 0.045(6) 0.033(6)
C15 0.068(6) 0.051(5) 0.046(5) 0.035(5) 0.027(5) 0.021(5)
C16 0.068(7) 0.052(6) 0.058(6) 0.022(5) 0.019(5) 0.017(5)
C17 0.047(5) 0.060(6) 0.068(6) 0.026(6) 0.020(5) 0.018(5)
C18 0.064(6) 0.061(6) 0.061(6) 0.033(5) 0.031(5) 0.027(5)
C19 0.053(6) 0.073(7) 0.074(7) 0.042(6) 0.035(5) 0.030(5)
C20 0.059(7) 0.082(8) 0.062(6) 0.038(6) 0.025(5) 0.005(6)
C21 0.056(6) 0.074(7) 0.074(7) 0.050(6) 0.030(5) 0.020(5)
C22 0.072(7) 0.126(10) 0.132(11) 0.098(9) 0.062(8) 0.044(7)
C23 0.085(9) 0.109(9) 0.124(10) 0.090(9) 0.053(8) 0.035(7)
N1 0.048(4) 0.056(4) 0.055(4) 0.034(4) 0.017(4) 0.017(4)
N2 0.056(5) 0.049(4) 0.050(4) 0.027(4) 0.025(4) 0.023(4)
O1 0.065(4) 0.078(5) 0.073(4) 0.057(4) 0.025(4) 0.025(4)
O2 0.066(4) 0.063(4) 0.056(4) 0.038(3) 0.023(4) 0.026(3)
O3 0.058(4) 0.088(5) 0.063(4) 0.053(4) 0.008(3) 0.018(4)
O4 0.084(5) 0.057(4) 0.047(3) 0.035(3) 0.029(3) 0.027(3)
O5 0.074(5) 0.114(6) 0.111(6) 0.067(5) 0.053(5) 0.021(5)
O6 0.085(6) 0.124(7) 0.129(7) 0.092(6) 0.057(5) 0.023(5)
O1W 0.080(11) 0.173(16) 0.095(12) 0.086(12) 0.052(10) 0.064(11)
O2W 0.070(12) 0.103(15) 0.35(4) 0.14(2) -0.092(17) -0.026(10)
O3W 0.071(12) 0.26(3) 0.36(4) 0.29(3) 0.002(17) -0.006(15)

loop_
_atom_type_symbol
_atom_type_description
_atom_type_scat_dispersion_real
_atom_type_scat_dispersion_imag
_atom_type_scat_source
C C 0.0033 0.0016 'International Tables Vol C Tables 4.2.6.8 and 6.1.1.4'
H H 0.0000 0.0000 'International Tables Vol C Tables 4.2.6.8 and 6.1.1.4'
N N 0.0061 0.0033 'International Tables Vol C Tables 4.2.6.8 and 6.1.1.4'
O O 0.0106 0.0060 'International Tables Vol C Tables 4.2.6.8 and 6.1.1.4'
Cd Cd -0.8075 1.2024 'International Tables Vol C Tables 4.2.6.8 and 6.1.1.4'

loop_
_geom_angle_atom_site_label_1
_geom_angle_atom_site_label_2
_geom_angle_atom_site_label_3
_geom_angle
_geom_angle_site_symmetry_1
_geom_angle_site_symmetry_3
_geom_angle_publ_flag
N1 Cd1 O5 87.7(3) . . ?
N1 Cd1 O1 143.5(2) . 1_454 ?
O5 Cd1 O1 123.1(3) . 1_454 ?
N1 Cd1 N2 85.7(2) . 1_444 ?
O5 Cd1 N2 84.0(3) . 1_444 ?
O1 Cd1 N2 79.4(2) 1_454 1_444 ?
N1 Cd1 O6 131.9(3) . . ?
O5 Cd1 O6 53.4(3) . . ?
O1 Cd1 O6 84.6(3) 1_454 . ?
N2 Cd1 O6 113.0(3) 1_444 . ?
N1 Cd1 O2 95.9(2) . 1_454 ?
O5 Cd1 O2 176.0(3) . 1_454 ?
O1 Cd1 O2 54.3(2) 1_454 1_454 ?
N2 Cd1 O2 98.2(2) 1_444 1_454 ?
O6 Cd1 O2 122.6(3) . 1_454 ?
N1 Cd1 O2 85.2(2) . 2_667 ?
O5 Cd1 O2 104.2(2) . 2_667 ?
O1 Cd1 O2 103.2(2) 1_454 2_667 ?
N2 Cd1 O2 167.4(2) 1_444 2_667 ?
O6 Cd1 O2 79.6(3) . 2_667 ?
O2 Cd1 O2 74.2(2) 1_454 2_667 ?
N1 Cd1 C1 120.5(3) . 1_454 ?
O5 Cd1 C1 150.0(3) . 1_454 ?
O1 Cd1 C1 26.9(2) 1_454 1_454 ?
N2 Cd1 C1 87.7(2) 1_444 1_454 ?
O6 Cd1 C1 104.9(3) . 1_454 ?
O2 Cd1 C1 27.5(2) 1_454 1_454 ?
O2 Cd1 C1 89.5(2) 2_667 1_454 ?
O1 C1 O2 122.2(8) . . ?
O1 C1 C2 119.1(8) . . ?
O2 C1 C2 118.7(8) . . ?
O1 C1 Cd1 58.7(4) . 1_656 ?
O2 C1 Cd1 63.5(4) . 1_656 ?
C2 C1 Cd1 177.3(7) . 1_656 ?
C3 C2 C7 119.8(7) . . ?
C3 C2 C1 119.1(8) . . ?
C7 C2 C1 121.0(8) . . ?
C2 C3 C4 120.6(8) . . ?
C2 C3 H3 119.7 . . ?
C4 C3 H3 119.7 . . ?
O3 C4 C5 115.5(7) . . ?
O3 C4 C3 125.1(8) . . ?
C5 C4 C3 119.4(8) . . ?
O4 C5 C6 125.3(8) . . ?
O4 C5 C4 115.0(8) . . ?
C6 C5 C4 119.6(7) . . ?
C5 C6 C7 121.0(8) . . ?
C5 C6 H6 119.5 . . ?
C7 C6 H6 119.5 . . ?
C2 C7 C6 119.5(8) . . ?
C2 C7 H7 120.2 . . ?
C6 C7 H7 120.2 . . ?
O3 C8 C9 108.9(8) . . ?
O3 C8 H8A 109.9 . . ?
C9 C8 H8A 109.9 . . ?
O3 C8 H8B 109.9 . . ?
C9 C8 H8B 109.9 . . ?
H8A C8 H8B 108.3 . . ?
C10 C9 C13 118.0(9) . . ?
C10 C9 C8 119.3(8) . . ?
C13 C9 C8 122.6(9) . . ?
C11 C10 C9 120.5(9) . . ?
C11 C10 H10 119.8 . . ?
C9 C10 H10 119.8 . . ?
N1 C11 C10 122.4(9) . . ?
N1 C11 H11 118.8 . . ?
C10 C11 H11 118.8 . . ?
N1 C12 C13 123.5(8) . . ?
N1 C12 H12 118.3 . . ?
C13 C12 H12 118.3 . . ?
C9 C13 C12 118.6(9) . . ?
C9 C13 H13 120.7 . . ?
C12 C13 H13 120.7 . . ?
O4 C14 C15 112.0(7) . . ?
O4 C14 H14A 109.2 . . ?
C15 C14 H14A 109.2 . . ?
O4 C14 H14B 109.2 . . ?
C15 C14 H14B 109.2 . . ?
H14A C14 H14B 107.9 . . ?
C19 C15 C16 118.6(9) . . ?
C19 C15 C14 122.7(9) . . ?
C16 C15 C14 118.7(9) . . ?
C17 C16 C15 119.0(9) . . ?
C17 C16 H16 120.5 . . ?
C15 C16 H16 120.5 . . ?
N2 C17 C16 122.9(9) . . ?
N2 C17 H17 118.5 . . ?
C16 C17 H17 118.5 . . ?
N2 C18 C19 123.3(9) . . ?
N2 C18 H18 118.4 . . ?
C19 C18 H18 118.4 . . ?
C15 C19 C18 119.3(9) . . ?
C15 C19 H19 120.3 . . ?
C18 C19 H19 120.3 . . ?
O5 C20 O6 120.3(9) . . ?
O5 C20 C21 118.7(10) . . ?
O6 C20 C21 120.9(10) . . ?
C22 C21 C23 118.1(9) . 2_456 ?
C22 C21 C20 119.5(10) . . ?
C23 C21 C20 122.3(10) 2_456 . ?
C21 C22 C23 121.5(10) . . ?
C21 C22 H22 119.3 . . ?
C23 C22 H22 119.3 . . ?
C21 C23 C22 120.3(10) 2_456 . ?
C21 C23 H23 119.9 2_456 . ?
C22 C23 H23 119.9 . . ?
C12 N1 C11 117.0(8) . . ?
C12 N1 Cd1 125.7(6) . . ?
C11 N1 Cd1 117.2(6) . . ?
C17 N2 C18 116.8(8) . . ?
C17 N2 Cd1 117.7(6) . 1_666 ?
C18 N2 Cd1 125.5(6) . 1_666 ?
C1 O1 Cd1 94.4(5) . 1_656 ?
C1 O2 Cd1 89.0(5) . 1_656 ?
C1 O2 Cd1 120.6(5) . 2_667 ?
Cd1 O2 Cd1 105.8(2) 1_656 2_667 ?
C4 O3 C8 116.6(7) . . ?
C5 O4 C14 118.1(7) . . ?
C20 O5 Cd1 96.0(7) . . ?
C20 O6 Cd1 90.2(7) . . ?

loop_
_geom_bond_atom_site_label_1
_geom_bond_atom_site_label_2
_geom_bond_distance
_geom_bond_site_symmetry_2
_geom_bond_publ_flag
Cd1 N1 2.328(7) . ?
Cd1 O5 2.341(7) . ?
Cd1 O1 2.359(6) 1_454 ?
Cd1 N2 2.390(7) 1_444 ?
Cd1 O6 2.456(7) . ?
Cd1 O2 2.464(6) 1_454 ?
Cd1 O2 2.486(6) 2_667 ?
Cd1 C1 2.752(9) 1_454 ?
C1 O1 1.247(10) . ?
C1 O2 1.269(10) . ?
C1 C2 1.501(11) . ?
C1 Cd1 2.752(9) 1_656 ?
C2 C3 1.374(11) . ?
C2 C7 1.387(11) . ?
C3 C4 1.406(10) . ?
C3 H3 0.9300 . ?
C4 O3 1.358(10) . ?
C4 C5 1.384(12) . ?
C5 O4 1.370(9) . ?
C5 C6 1.376(12) . ?
C6 C7 1.391(11) . ?
C6 H6 0.9300 . ?
C7 H7 0.9300 . ?
C8 O3 1.429(11) . ?
C8 C9 1.525(13) . ?
C8 H8A 0.9700 . ?
C8 H8B 0.9700 . ?
C9 C10 1.361(13) . ?
C9 C13 1.366(11) . ?
C10 C11 1.358(13) . ?
C10 H10 0.9300 . ?
C11 N1 1.344(10) . ?
C11 H11 0.9300 . ?
C12 N1 1.315(11) . ?
C12 C13 1.388(12) . ?
C12 H12 0.9300 . ?
C13 H13 0.9300 . ?
C14 O4 1.428(10) . ?
C14 C15 1.506(12) . ?
C14 H14A 0.9700 . ?
C14 H14B 0.9700 . ?
C15 C19 1.371(13) . ?
C15 C16 1.382(13) . ?
C16 C17 1.380(12) . ?
C16 H16 0.9300 . ?
C17 N2 1.347(11) . ?
C17 H17 0.9300 . ?
C18 N2 1.348(11) . ?
C18 C19 1.373(12) . ?
C18 H18 0.9300 . ?
C19 H19 0.9300 . ?
C20 O5 1.239(13) . ?
C20 O6 1.250(12) . ?
C20 C21 1.496(13) . ?
C21 C22 1.346(13) . ?
C21 C23 1.349(14) 2_456 ?
C22 C23 1.391(13) . ?
C22 H22 0.9300 . ?
C23 C21 1.349(14) 2_456 ?
C23 H23 0.9300 . ?
N2 Cd1 2.390(7) 1_666 ?
O1 Cd1 2.359(6) 1_656 ?
O2 Cd1 2.464(6) 1_656 ?
O2 Cd1 2.486(6) 2_667 ?

loop_
_geom_torsion_atom_site_label_1
_geom_torsion_atom_site_label_2
_geom_torsion_atom_site_label_3
_geom_torsion_atom_site_label_4
_geom_torsion
_geom_torsion_site_symmetry_1
_geom_torsion_site_symmetry_2
_geom_torsion_site_symmetry_3
_geom_torsion_site_symmetry_4
_geom_torsion_publ_flag
O1 C1 C2 C3 8.5(12) . . . . ?
O2 C1 C2 C3 -169.6(8) . . . . ?
Cd1 C1 C2 C3 42(13) 1_656 . . . ?
O1 C1 C2 C7 -173.5(8) . . . . ?
O2 C1 C2 C7 8.4(12) . . . . ?
Cd1 C1 C2 C7 -140(12) 1_656 . . . ?
C7 C2 C3 C4 -0.5(12) . . . . ?
C1 C2 C3 C4 177.5(7) . . . . ?
C2 C3 C4 O3 -178.6(8) . . . . ?
C2 C3 C4 C5 1.7(13) . . . . ?
O3 C4 C5 O4 -3.5(11) . . . . ?
C3 C4 C5 O4 176.2(7) . . . . ?
O3 C4 C5 C6 178.9(8) . . . . ?
C3 C4 C5 C6 -1.4(12) . . . . ?
O4 C5 C6 C7 -177.5(7) . . . . ?
C4 C5 C6 C7 -0.1(13) . . . . ?
C3 C2 C7 C6 -1.0(12) . . . . ?
C1 C2 C7 C6 -179.0(7) . . . . ?
C5 C6 C7 C2 1.3(13) . . . . ?
O3 C8 C9 C10 175.8(9) . . . . ?
O3 C8 C9 C13 -7.0(15) . . . . ?
C13 C9 C10 C11 -0.9(16) . . . . ?
C8 C9 C10 C11 176.4(10) . . . . ?
C9 C10 C11 N1 0.1(17) . . . . ?
C10 C9 C13 C12 1.1(15) . . . . ?
C8 C9 C13 C12 -176.1(9) . . . . ?
N1 C12 C13 C9 -0.7(14) . . . . ?
O4 C14 C15 C19 140.2(8) . . . . ?
O4 C14 C15 C16 -40.0(11) . . . . ?
C19 C15 C16 C17 0.3(13) . . . . ?
C14 C15 C16 C17 -179.5(8) . . . . ?
C15 C16 C17 N2 -1.3(14) . . . . ?
C16 C15 C19 C18 0.1(13) . . . . ?
C14 C15 C19 C18 179.9(8) . . . . ?
N2 C18 C19 C15 0.4(13) . . . . ?
O5 C20 C21 C22 3.2(16) . . . . ?
O6 C20 C21 C22 -174.0(11) . . . . ?
O5 C20 C21 C23 -179.4(11) . . . 2_456 ?
O6 C20 C21 C23 3.4(17) . . . 2_456 ?
C23 C21 C22 C23 4(2) 2_456 . . . ?
C20 C21 C22 C23 -178.9(11) . . . . ?
C21 C22 C23 C21 -4(2) . . . 2_456 ?
C13 C12 N1 C11 -0.1(14) . . . . ?
C13 C12 N1 Cd1 175.2(7) . . . . ?
C10 C11 N1 C12 0.4(14) . . . . ?
C10 C11 N1 Cd1 -175.3(8) . . . . ?
O5 Cd1 N1 C12 -169.6(7) . . . . ?
O1 Cd1 N1 C12 40.6(9) 1_454 . . . ?
N2 Cd1 N1 C12 106.3(7) 1_444 . . . ?
O6 Cd1 N1 C12 -136.5(7) . . . . ?
O2 Cd1 N1 C12 8.5(7) 1_454 . . . ?
O2 Cd1 N1 C12 -65.1(7) 2_667 . . . ?
C1 Cd1 N1 C12 21.5(8) 1_454 . . . ?
O5 Cd1 N1 C11 5.7(7) . . . . ?
O1 Cd1 N1 C11 -144.1(6) 1_454 . . . ?
N2 Cd1 N1 C11 -78.4(7) 1_444 . . . ?
O6 Cd1 N1 C11 38.9(8) . . . . ?
O2 Cd1 N1 C11 -176.2(6) 1_454 . . . ?
O2 Cd1 N1 C11 110.2(7) 2_667 . . . ?
C1 Cd1 N1 C11 -163.2(6) 1_454 . . . ?
C16 C17 N2 C18 1.7(13) . . . . ?
C16 C17 N2 Cd1 -177.0(7) . . . 1_666 ?
C19 C18 N2 C17 -1.3(12) . . . . ?
C19 C18 N2 Cd1 177.3(6) . . . 1_666 ?
O2 C1 O1 Cd1 -3.7(9) . . . 1_656 ?
C2 C1 O1 Cd1 178.3(6) . . . 1_656 ?
O1 C1 O2 Cd1 3.6(8) . . . 1_656 ?
C2 C1 O2 Cd1 -178.4(6) . . . 1_656 ?
O1 C1 O2 Cd1 -104.2(8) . . . 2_667 ?
C2 C1 O2 Cd1 73.8(8) . . . 2_667 ?
Cd1 C1 O2 Cd1 -107.8(4) 1_656 . . 2_667 ?
C5 C4 O3 C8 -179.4(8) . . . . ?
C3 C4 O3 C8 0.9(13) . . . . ?
C9 C8 O3 C4 170.6(8) . . . . ?
C6 C5 O4 C14 -12.9(11) . . . . ?
C4 C5 O4 C14 169.7(7) . . . . ?
C15 C14 O4 C5 -70.7(10) . . . . ?
O6 C20 O5 Cd1 2.9(12) . . . . ?
C21 C20 O5 Cd1 -174.4(8) . . . . ?
N1 Cd1 O5 C20 148.0(7) . . . . ?
O1 Cd1 O5 C20 -53.0(8) 1_454 . . . ?
N2 Cd1 O5 C20 -126.2(7) 1_444 . . . ?
O6 Cd1 O5 C20 -1.6(6) . . . . ?
O2 Cd1 O5 C20 -3(4) 1_454 . . . ?
O2 Cd1 O5 C20 63.6(7) 2_667 . . . ?
C1 Cd1 O5 C20 -51.4(9) 1_454 . . . ?
O5 C20 O6 Cd1 -2.7(11) . . . . ?
C21 C20 O6 Cd1 174.5(9) . . . . ?
N1 Cd1 O6 C20 -41.3(8) . . . . ?
O5 Cd1 O6 C20 1.5(6) . . . . ?
O1 Cd1 O6 C20 140.5(7) 1_454 . . . ?
N2 Cd1 O6 C20 64.3(7) 1_444 . . . ?
O2 Cd1 O6 C20 -178.6(6) 1_454 . . . ?
O2 Cd1 O6 C20 -115.0(7) 2_667 . . . ?
C1 Cd1 O6 C20 158.3(6) 1_454 . . . ?
